data_7046489
loop_
_publ_author_name
'Li, Zhi-Min'
'Qiao, Yu'
'Liu, Chun-Bo'
'Zhou, Yan-Feng'
'Wang, Xiu-Yan'
'Charpentier, Paul A.'
'Che, Guang-Bo'
'Xu, William Z.'
'Liu, Li-Hui'
'Zhu, En-Wei'

_publ_section_title
;
 Syntheses, crystal structures, adsorption properties and visible
 photocatalytic activities of highly stable Pb-based coordination polymers
 constructed by 2-(2-carboxyphenyl)imidazo(4,5-f)-(1,10)phenanthroline and
 bridging linkers.
;
_journal_issue 23
_journal_name_full 'Dalton transactions (Cambridge, England : 2003)'
_journal_page_first 7761
_journal_page_last 7775
_journal_paper_doi 10.1039/c8dt00997j
_journal_volume 47
_journal_year 2018
_chemical_formula_moiety 'C48 H25 N8 O9 Pb2'
_chemical_formula_sum 'C48 H25 N8 O9 Pb2'
_chemical_formula_weight 1272.14
_space_group_IT_number 14
_space_group_name_Hall '-P 2yn'
_space_group_name_H-M_alt 'P 1 21/n 1'
_symmetry_cell_setting monoclinic
_symmetry_space_group_name_Hall '-P 2yn'
_symmetry_space_group_name_H-M 'P 1 21/n 1'
_atom_sites_solution_hydrogens geom
_atom_sites_solution_primary direct
_atom_sites_solution_secondary difmap
_audit_creation_method SHELXL-97
_audit_update_record
;
2017-10-08 deposited with the CCDC.
2018-04-30 downloaded from the CCDC.
;
_cell_angle_alpha 90.00
_cell_angle_beta 99.6750(10)
_cell_angle_gamma 90.00
_cell_formula_units_Z 2
_cell_length_a 9.8473(7)
_cell_length_b 10.8694(8)
_cell_length_c 19.4576(15)
_cell_measurement_reflns_used 2546
_cell_measurement_temperature 293(2)
_cell_measurement_theta_max 2604
_cell_measurement_theta_min 2.12
_cell_volume 2053.0(3)
_computing_cell_refinement 'SAINT (Bruker, 2002)'
_computing_data_collection 'SMART (Bruker, 2002)'
_computing_data_reduction 'SHELXS97 (Sheldrick, 1997)'
_computing_molecular_graphics 'SHELXS97 (Sheldrick, 1997)'
_computing_publication_material SHELXTL
_computing_structure_refinement 'SHELXL-97 (Sheldrick, 1997)'
_computing_structure_solution 'SHELXS-97 (Sheldrick, 1990)'
_diffrn_ambient_temperature 293(2)
_diffrn_measured_fraction_theta_full 0.999
_diffrn_measured_fraction_theta_max 0.999
_diffrn_measurement_device_type 'CCD area detector'
_diffrn_measurement_method \w
_diffrn_radiation_monochromator graphite
_diffrn_radiation_source 'fine-focus sealed tube'
_diffrn_radiation_type MoK\a
_diffrn_radiation_wavelength 0.71073
_diffrn_reflns_av_R_equivalents 0.0399
_diffrn_reflns_av_sigmaI/netI 0.0478
_diffrn_reflns_limit_h_max 9
_diffrn_reflns_limit_h_min -12
_diffrn_reflns_limit_k_max 13
_diffrn_reflns_limit_k_min -10
_diffrn_reflns_limit_l_max 24
_diffrn_reflns_limit_l_min -23
_diffrn_reflns_number 11065
_diffrn_reflns_theta_full 26.04
_diffrn_reflns_theta_max 26.04
_diffrn_reflns_theta_min 2.12
_diffrn_standards_decay_% none
_diffrn_standards_interval_count none
_diffrn_standards_interval_time none
_diffrn_standards_number none
_exptl_absorpt_coefficient_mu 8.263
_exptl_absorpt_correction_T_max 0.719
_exptl_absorpt_correction_T_min 0.273
_exptl_absorpt_correction_type multi-scan
_exptl_absorpt_process_details '(SADABS; Bruker, 2002)'
_exptl_crystal_colour yellow
_exptl_crystal_density_diffrn 2.058
_exptl_crystal_density_method 'not measured'
_exptl_crystal_description block
_exptl_crystal_F_000 1210
_exptl_crystal_size_max 0.162
_exptl_crystal_size_mid 0.137
_exptl_crystal_size_min 0.040
_refine_diff_density_max 0.529
_refine_diff_density_min -0.912
_refine_diff_density_rms 0.129
_refine_ls_extinction_method none
_refine_ls_goodness_of_fit_ref 1.004
_refine_ls_hydrogen_treatment mixed
_refine_ls_matrix_type full
_refine_ls_number_parameters 307
_refine_ls_number_reflns 4043
_refine_ls_number_restraints 0
_refine_ls_restrained_S_all 1.004
_refine_ls_R_factor_all 0.0431
_refine_ls_R_factor_gt 0.0278
_refine_ls_shift/su_max 0.001
_refine_ls_shift/su_mean 0.000
_refine_ls_structure_factor_coef Fsqd
_refine_ls_weighting_details 'calc w=1/[\s^2^(Fo^2^)+(0.0195P)^2^+0.0000P] where P=(Fo^2^+2Fc^2^)/3'
_refine_ls_weighting_scheme calc
_refine_ls_wR_factor_gt 0.0497
_refine_ls_wR_factor_ref 0.0549
_reflns_number_gt 3174
_reflns_number_total 4043
_reflns_threshold_expression >2\s(I)
_cod_data_source_file c8dt00997j2.cif
_cod_data_source_block 1
_cod_depositor_comments
;
The following automatic conversions were performed:

'_symmetry_cell_setting' value 'Monoclinic' changed to 'monoclinic'
according to
/home/data/users/saulius/crontab/automatic-downloads/rss-feeds/RSC/lib/dictionaries/cif_core.dic
dictionary named 'cif_core.dic' version 2.4.2 from 2011-04-26.

Automatic conversion script
Id: cif_fix_values 4973 2017-02-22 13:04:09Z antanas 

 Adding full bibliography for 7046488--7046492.cif.
;
_cod_original_sg_symbol_Hall '-P 2yn '
_cod_original_sg_symbol_H-M 'P2(1)/n  '
_cod_database_code 7046489

loop_
_symmetry_equiv_pos_as_xyz
'x, y, z'
'-x+1/2, y+1/2, -z+1/2'
'-x, -y, -z'
'x-1/2, -y-1/2, z-1/2'

loop_
_atom_site_label
_atom_site_type_symbol
_atom_site_fract_x
_atom_site_fract_y
_atom_site_fract_z
_atom_site_U_iso_or_equiv
_atom_site_adp_type
_atom_site_occupancy
_atom_site_symmetry_multiplicity
_atom_site_calc_flag
_atom_site_refinement_flags
C1 C 0.8578(5) 0.2770(5) 0.9016(3) 0.0399(14) Uani 1 1 d .
H1 H 0.7810 0.3130 0.8749 0.048 Uiso 1 1 calc R
C2 C 0.9210(5) 0.3375(5) 0.9609(3) 0.0427(15) Uani 1 1 d .
H2 H 0.8862 0.4120 0.9739 0.051 Uiso 1 1 calc R
C3 C 1.0359(5) 0.2863(5) 1.0007(3) 0.0341(13) Uani 1 1 d .
H3 H 1.0802 0.3263 1.0405 0.041 Uiso 1 1 calc R
C4 C 1.0855(5) 0.1733(4) 0.9805(3) 0.0266(11) Uani 1 1 d .
C5 C 1.1991(5) 0.1061(4) 1.0183(3) 0.0256(11) Uani 1 1 d .
C6 C 1.2394(5) -0.0076(5) 0.9962(3) 0.0280(12) Uani 1 1 d .
C7 C 1.1707(5) -0.0629(4) 0.9336(3) 0.0285(11) Uani 1 1 d .
C8 C 1.2083(5) -0.1766(4) 0.9083(3) 0.0383(14) Uani 1 1 d .
H8 H 1.2831 -0.2200 0.9321 0.046 Uiso 1 1 calc R
C9 C 1.1340(6) -0.2223(5) 0.8486(3) 0.0425(14) Uani 1 1 d .
H9 H 1.1567 -0.2981 0.8314 0.051 Uiso 1 1 calc R
C10 C 1.0244(5) -0.1552(4) 0.8135(3) 0.0360(13) Uani 1 1 d .
H10 H 0.9745 -0.1879 0.7728 0.043 Uiso 1 1 calc R
C11 C 1.0574(5) 0.0001(4) 0.8953(2) 0.0246(11) Uani 1 1 d .
C12 C 1.0132(5) 0.1180(4) 0.9193(3) 0.0259(11) Uani 1 1 d .
C13 C 1.3742(5) 0.0331(4) 1.0921(3) 0.0270(12) Uani 1 1 d .
C14 C 1.4903(5) 0.0199(4) 1.1496(3) 0.0251(11) Uani 1 1 d .
C15 C 1.5830(5) -0.0759(4) 1.1427(3) 0.0335(12) Uani 1 1 d .
H15 H 1.5655 -0.1271 1.1039 0.040 Uiso 1 1 calc R
C16 C 1.6991(5) -0.0960(5) 1.1917(3) 0.0404(15) Uani 1 1 d .
H16 H 1.7582 -0.1606 1.1861 0.048 Uiso 1 1 calc R
C17 C 1.7275(5) -0.0198(5) 1.2494(3) 0.0376(14) Uani 1 1 d .
H17 H 1.8066 -0.0320 1.2823 0.045 Uiso 1 1 calc R
C18 C 1.6378(5) 0.0740(4) 1.2579(3) 0.0315(12) Uani 1 1 d .
H18 H 1.6575 0.1248 1.2967 0.038 Uiso 1 1 calc R
C19 C 1.5181(5) 0.0949(4) 1.2097(3) 0.0261(11) Uani 1 1 d .
C20 C 1.4273(5) 0.1957(5) 1.2272(2) 0.0275(11) Uani 1 1 d .
C21 C 1.0438(6) -0.0700(5) 0.5592(3) 0.0398(14) Uani 1 1 d .
C22 C 0.9371(5) 0.0148(5) 0.5591(3) 0.0320(12) Uani 1 1 d .
C23 C 0.8955(6) 0.0837(5) 0.4991(3) 0.0403(14) Uani 1 1 d .
H23 H 0.8248 0.1407 0.4983 0.048 Uiso 1 1 calc R
C24 C 0.8690(5) 0.0331(5) 0.6211(3) 0.0299(12) Uani 1 1 d .
N1 N 0.9013(4) 0.1708(4) 0.8813(2) 0.0310(10) Uani 1 1 d .
N2 N 0.9870(4) -0.0465(3) 0.8350(2) 0.0283(10) Uani 1 1 d .
N3 N 1.2862(4) 0.1304(4) 1.0793(2) 0.0283(10) Uani 1 1 d .
H3A H 1.2856 0.1950 1.1048 0.034 Uiso 1 1 calc R
N4 N 1.3480(4) -0.0520(4) 1.0421(2) 0.0319(10) Uani 1 1 d .
O1 O 1.3018(3) 0.1732(3) 1.22904(18) 0.0304(8) Uani 1 1 d .
O2 O 1.4829(3) 0.2990(3) 1.24348(18) 0.0320(8) Uani 1 1 d .
O3 O 0.9085(3) -0.0345(3) 0.67464(18) 0.0337(9) Uani 1 1 d .
O4 O 0.7775(4) 0.1139(3) 0.61985(18) 0.0372(9) Uani 1 1 d .
O5 O 1.0927(7) -0.1351(6) 0.6129(3) 0.0394(19) Uani 0.50 1 d P
H5A H 1.0498 -0.1203 0.6446 0.059 Uiso 0.50 1 calc PR
Pb Pb 0.797645(18) 0.072096(17) 0.762349(10) 0.02707(7) Uani 1 1 d .

loop_
_atom_site_aniso_label
_atom_site_aniso_U_11
_atom_site_aniso_U_22
_atom_site_aniso_U_33
_atom_site_aniso_U_23
_atom_site_aniso_U_13
_atom_site_aniso_U_12
C1 0.044(3) 0.042(3) 0.031(3) -0.007(3) -0.001(3) 0.010(3)
C2 0.048(3) 0.035(3) 0.040(4) -0.010(3) -0.007(3) 0.016(3)
C3 0.038(3) 0.034(3) 0.029(3) -0.007(3) 0.003(2) 0.002(3)
C4 0.029(3) 0.027(3) 0.023(3) 0.000(2) 0.003(2) 0.002(2)
C5 0.030(3) 0.029(3) 0.019(3) 0.001(2) 0.008(2) 0.000(2)
C6 0.029(3) 0.031(3) 0.025(3) 0.001(2) 0.009(2) 0.003(2)
C7 0.032(3) 0.028(3) 0.025(3) 0.002(2) 0.003(2) 0.001(2)
C8 0.043(3) 0.030(3) 0.041(4) -0.002(3) 0.002(3) 0.011(3)
C9 0.058(4) 0.030(3) 0.037(3) -0.010(3) 0.002(3) 0.007(3)
C10 0.043(3) 0.031(3) 0.033(3) -0.007(3) 0.002(3) 0.001(3)
C11 0.030(3) 0.025(3) 0.019(3) -0.001(2) 0.003(2) -0.003(2)
C12 0.028(3) 0.030(3) 0.020(3) 0.004(2) 0.006(2) 0.000(2)
C13 0.025(3) 0.028(3) 0.027(3) 0.001(2) -0.001(2) 0.001(2)
C14 0.024(3) 0.023(3) 0.028(3) 0.002(2) 0.004(2) 0.002(2)
C15 0.036(3) 0.027(3) 0.038(3) 0.002(3) 0.008(2) 0.007(2)
C16 0.031(3) 0.038(3) 0.051(4) 0.012(3) 0.003(3) 0.013(2)
C17 0.023(3) 0.041(3) 0.045(4) 0.017(3) -0.007(3) 0.002(2)
C18 0.033(3) 0.026(3) 0.033(3) 0.003(3) -0.005(2) 0.000(2)
C19 0.024(2) 0.021(3) 0.033(3) 0.004(2) 0.006(2) -0.001(2)
C20 0.028(3) 0.034(3) 0.019(3) 0.003(2) 0.000(2) 0.004(2)
C21 0.050(3) 0.044(3) 0.026(3) 0.006(3) 0.007(3) 0.015(3)
C22 0.036(3) 0.033(3) 0.025(3) -0.003(2) 0.002(2) 0.002(2)
C23 0.044(3) 0.044(3) 0.033(3) 0.008(3) 0.008(3) 0.023(3)
C24 0.031(3) 0.030(3) 0.028(3) -0.005(2) 0.004(2) -0.003(2)
N1 0.032(2) 0.033(3) 0.027(3) -0.003(2) 0.002(2) 0.007(2)
N2 0.034(2) 0.025(2) 0.025(2) -0.0060(19) 0.0018(19) -0.0018(18)
N3 0.032(2) 0.028(2) 0.023(2) -0.0053(19) -0.0002(19) 0.0072(19)
N4 0.033(2) 0.030(3) 0.031(3) -0.008(2) 0.002(2) 0.0048(19)
O1 0.0259(18) 0.030(2) 0.036(2) -0.0040(16) 0.0068(16) 0.0013(15)
O2 0.0294(18) 0.0241(19) 0.041(2) -0.0053(17) 0.0025(16) 0.0009(16)
O3 0.044(2) 0.032(2) 0.024(2) 0.0051(16) 0.0024(17) 0.0054(17)
O4 0.043(2) 0.044(2) 0.026(2) -0.0021(17) 0.0087(18) 0.0132(18)
O5 0.059(5) 0.042(4) 0.017(4) 0.008(3) 0.008(4) 0.025(4)
Pb 0.02696(10) 0.03041(12) 0.02345(11) -0.00005(10) 0.00312(7) -0.00108(9)

loop_
_atom_type_symbol
_atom_type_description
_atom_type_scat_dispersion_real
_atom_type_scat_dispersion_imag
_atom_type_scat_source
C C 0.0033 0.0016 'International Tables Vol C Tables 4.2.6.8 and 6.1.1.4'
H H 0.0000 0.0000 'International Tables Vol C Tables 4.2.6.8 and 6.1.1.4'
N N 0.0061 0.0033 'International Tables Vol C Tables 4.2.6.8 and 6.1.1.4'
O O 0.0106 0.0060 'International Tables Vol C Tables 4.2.6.8 and 6.1.1.4'
Pb Pb -3.3944 10.1111 'International Tables Vol C Tables 4.2.6.8 and 6.1.1.4'

loop_
_geom_angle_atom_site_label_1
_geom_angle_atom_site_label_2
_geom_angle_atom_site_label_3
_geom_angle
_geom_angle_site_symmetry_1
_geom_angle_site_symmetry_3
N1 C1 C2 123.1(5) . .
N1 C1 H1 118.5 . .
C2 C1 H1 118.5 . .
C3 C2 C1 119.3(5) . .
C3 C2 H2 120.4 . .
C1 C2 H2 120.4 . .
C2 C3 C4 119.3(5) . .
C2 C3 H3 120.4 . .
C4 C3 H3 120.4 . .
C3 C4 C12 117.3(4) . .
C3 C4 C5 125.6(5) . .
C12 C4 C5 117.0(4) . .
N3 C5 C6 105.7(4) . .
N3 C5 C4 131.9(4) . .
C6 C5 C4 122.4(4) . .
N4 C6 C5 110.3(4) . .
N4 C6 C7 128.3(4) . .
C5 C6 C7 121.4(4) . .
C8 C7 C11 118.4(4) . .
C8 C7 C6 123.8(4) . .
C11 C7 C6 117.9(4) . .
C9 C8 C7 119.1(5) . .
C9 C8 H8 120.5 . .
C7 C8 H8 120.5 . .
C8 C9 C10 119.5(5) . .
C8 C9 H9 120.3 . .
C10 C9 H9 120.3 . .
N2 C10 C9 123.3(5) . .
N2 C10 H10 118.3 . .
C9 C10 H10 118.3 . .
N2 C11 C7 121.3(4) . .
N2 C11 C12 118.0(4) . .
C7 C11 C12 120.7(4) . .
N1 C12 C4 122.0(4) . .
N1 C12 C11 117.4(4) . .
C4 C12 C11 120.6(4) . .
N4 C13 N3 111.4(4) . .
N4 C13 C14 121.2(4) . .
N3 C13 C14 127.2(4) . .
C15 C14 C19 117.9(4) . .
C15 C14 C13 115.8(4) . .
C19 C14 C13 126.3(4) . .
C16 C15 C14 121.8(5) . .
C16 C15 H15 119.1 . .
C14 C15 H15 119.1 . .
C15 C16 C17 119.8(5) . .
C15 C16 H16 120.1 . .
C17 C16 H16 120.1 . .
C18 C17 C16 119.6(5) . .
C18 C17 H17 120.2 . .
C16 C17 H17 120.2 . .
C17 C18 C19 121.8(5) . .
C17 C18 H18 119.1 . .
C19 C18 H18 119.1 . .
C18 C19 C14 119.1(4) . .
C18 C19 C20 115.9(4) . .
C14 C19 C20 125.0(4) . .
O2 C20 O1 123.2(4) . .
O2 C20 C19 117.3(4) . .
O1 C20 C19 119.4(4) . .
O5 C21 C23 117.1(6) . 3_756
O5 C21 C22 122.9(6) . .
C23 C21 C22 120.0(5) 3_756 .
C23 C22 C21 118.2(5) . .
C23 C22 C24 120.0(5) . .
C21 C22 C24 121.8(5) . .
C21 C23 C22 121.8(5) 3_756 .
C21 C23 H23 119.1 3_756 .
C22 C23 H23 119.1 . .
O4 C24 O3 122.4(5) . .
O4 C24 C22 119.8(5) . .
O3 C24 C22 117.8(5) . .
C1 N1 C12 119.1(4) . .
C1 N1 Pb 122.1(3) . .
C12 N1 Pb 118.4(3) . .
C10 N2 C11 118.5(4) . .
C10 N2 Pb 120.1(3) . .
C11 N2 Pb 121.4(3) . .
C13 N3 C5 107.1(4) . .
C13 N3 H3A 126.4 . .
C5 N3 H3A 126.4 . .
C13 N4 C6 105.4(4) . .
C20 O2 Pb 104.5(3) . 4_666
C24 O3 Pb 100.6(3) . .
C21 O5 H5A 109.5 . .
O2 Pb O3 74.30(11) 4_565 .
O2 Pb N2 82.67(12) 4_565 .
O3 Pb N2 76.94(12) . .
O2 Pb N1 72.39(12) 4_565 .
O3 Pb N1 131.09(12) . .
N2 Pb N1 64.24(12) . .

loop_
_geom_bond_atom_site_label_1
_geom_bond_atom_site_label_2
_geom_bond_distance
_geom_bond_site_symmetry_2
C1 N1 1.315(6) .
C1 C2 1.382(7) .
C1 H1 0.9300 .
C2 C3 1.376(6) .
C2 H2 0.9300 .
C3 C4 1.402(6) .
C3 H3 0.9300 .
C4 C12 1.416(6) .
C4 C5 1.432(6) .
C5 N3 1.369(6) .
C5 C6 1.388(6) .
C6 N4 1.361(6) .
C6 C7 1.424(7) .
C7 C8 1.403(6) .
C7 C11 1.410(6) .
C8 C9 1.359(7) .
C8 H8 0.9300 .
C9 C10 1.384(6) .
C9 H9 0.9300 .
C10 N2 1.326(6) .
C10 H10 0.9300 .
C11 N2 1.357(6) .
C11 C12 1.455(6) .
C12 N1 1.347(6) .
C13 N4 1.336(6) .
C13 N3 1.363(6) .
C13 C14 1.467(6) .
C14 C15 1.407(6) .
C14 C19 1.413(7) .
C15 C16 1.378(7) .
C15 H15 0.9300 .
C16 C17 1.385(8) .
C16 H16 0.9300 .
C17 C18 1.377(7) .
C17 H17 0.9300 .
C18 C19 1.397(6) .
C18 H18 0.9300 .
C19 C20 1.489(6) .
C20 O2 1.266(5) .
C20 O1 1.266(5) .
C21 O5 1.287(8) .
C21 C23 1.376(7) 3_756
C21 C22 1.398(7) .
C22 C23 1.389(7) .
C22 C24 1.490(7) .
C23 C21 1.376(7) 3_756
C23 H23 0.9300 .
C24 O4 1.255(6) .
C24 O3 1.281(6) .
N1 Pb 2.599(4) .
N2 Pb 2.500(4) .
N3 H3A 0.8600 .
O2 Pb 2.377(3) 4_666
O3 Pb 2.465(3) .
O5 H5A 0.8200 .
Pb O2 2.377(3) 4_565

loop_
_geom_hbond_atom_site_label_D
_geom_hbond_atom_site_label_H
_geom_hbond_atom_site_label_A
_geom_hbond_distance_DH
_geom_hbond_distance_HA
_geom_hbond_distance_DA
_geom_hbond_angle_DHA
_geom_hbond_site_symmetry_A
N3 H3A O4 0.86 2.10 2.894(5) 153.0 4_666
